data_4028990
loop_
_publ_author_name
'Smith, Siobhan R.'
'Douglas, James'
'Prevet, Hugues'
'Shapland, Peter'
'Slawin, Alexandra M. Z.'
'Smith, Andrew D.'

_publ_section_title
;
 Isothiourea-Catalyzed Asymmetric Synthesis of \b-Lactams and \b-Amino
 Esters from Arylacetic Acid Derivatives and N-Sulfonylaldimines.
;
_journal_issue 4
_journal_name_full 'The Journal of organic chemistry'
_journal_page_first 1626
_journal_page_last 1639
_journal_paper_doi 10.1021/jo402590m
_journal_volume 79
_journal_year 2014
_chemical_absolute_configuration ad
_chemical_formula_moiety 'C23 H22 Br N O4 S'
_chemical_formula_sum 'C23 H22 Br N O4 S'
_chemical_formula_weight 488.40
_space_group_IT_number 19
_symmetry_cell_setting orthorhombic
_symmetry_Int_Tables_number 19
_symmetry_space_group_name_Hall 'P 2ac 2ab'
_symmetry_space_group_name_H-M 'P 21 21 21'
_atom_sites_solution_hydrogens geom
_atom_sites_solution_primary direct
_atom_sites_solution_secondary difmap
_cell_angle_alpha 90.0000
_cell_angle_beta 90.0000
_cell_angle_gamma 90.0000
_cell_formula_units_Z 4
_cell_length_a 9.9059(13)
_cell_length_b 13.8595(18)
_cell_length_c 16.783(3)
_cell_measurement_reflns_used 7070
_cell_measurement_temperature 93
_cell_measurement_theta_max 25.34
_cell_measurement_theta_min 3.18
_cell_volume 2304.2(6)
_computing_cell_refinement 'CrystalClear-SM Expert 2.0 rc13'
_computing_data_collection 'CrystalClear-SM Expert 2.0 rc13 (Rigaku, 2009)'
_computing_data_reduction 'CrystalClear-SM Expert 2.0 rc13'
_computing_molecular_graphics 'CrystalStructure 4.0'
_computing_publication_material 'CrystalStructure 4.0 (Rigaku, 2010)'
_computing_structure_refinement 'SHELXL97 (Sheldrick, 2008)'
_computing_structure_solution 'SIR2004 (Burla, et al., 2005)'
_diffrn_ambient_temperature 93
_diffrn_detector_area_resol_mean 7.353
_diffrn_measured_fraction_theta_full 0.990
_diffrn_measured_fraction_theta_max 0.989
_diffrn_measurement_device_type 'Rigaku Mercury70'
_diffrn_measurement_method \w
_diffrn_radiation_type 'Mo K\a'
_diffrn_radiation_wavelength 0.71075
_diffrn_reflns_av_R_equivalents 0.0627
_diffrn_reflns_limit_h_max 11
_diffrn_reflns_limit_h_min -11
_diffrn_reflns_limit_k_max 16
_diffrn_reflns_limit_k_min -12
_diffrn_reflns_limit_l_max 20
_diffrn_reflns_limit_l_min -19
_diffrn_reflns_number 15217
_diffrn_reflns_theta_full 25.00
_diffrn_reflns_theta_max 25.34
_diffrn_standards_number 0
_exptl_absorpt_coefficient_mu 1.908
_exptl_absorpt_correction_T_max 0.944
_exptl_absorpt_correction_T_min 0.749
_exptl_absorpt_correction_type multi-scan
_exptl_absorpt_process_details 'REQAB (Rigaku, 1998)'
_exptl_crystal_colour colorless
_exptl_crystal_density_diffrn 1.408
_exptl_crystal_density_method 'not measured'
_exptl_crystal_description prism
_exptl_crystal_F_000 1000.00
_exptl_crystal_size_max 0.030
_exptl_crystal_size_mid 0.030
_exptl_crystal_size_min 0.030
_refine_diff_density_max 0.520
_refine_diff_density_min -0.460
_refine_ls_abs_structure_details 'Flack, H. D. (1983), Acta Cryst. A39, 876-881.  1785 Friedel Pairs'
_refine_ls_abs_structure_Flack 0.011(9)
_refine_ls_extinction_method none
_refine_ls_goodness_of_fit_ref 0.973
_refine_ls_hydrogen_treatment mixed
_refine_ls_number_parameters 275
_refine_ls_number_reflns 4162
_refine_ls_number_restraints 1
_refine_ls_R_factor_gt 0.0417
_refine_ls_shift/su_max 0.001
_refine_ls_structure_factor_coef Fsqd
_refine_ls_weighting_details 'w = 1/[\s^2^(Fo^2^)+(0.0251P)^2^+0.0000P] where P=(Fo^2^+2Fc^2^)/3'
_refine_ls_weighting_scheme calc
_refine_ls_wR_factor_ref 0.0718
_reflns_number_gt 3157
_reflns_number_total 4162
_reflns_threshold_expression F^2^>2.0\s(F^2^)
_cod_data_source_file jo402590m_si_001.cif
_cod_data_source_block 17
_cod_database_code 4028990

loop_
_symmetry_equiv_pos_site_id
_symmetry_equiv_pos_as_xyz
1 +X,+Y,+Z
2 1/2+X,1/2-Y,-Z
3 -X,1/2+Y,1/2-Z
4 1/2-X,-Y,1/2+Z

loop_
_atom_site_label
_atom_site_type_symbol
_atom_site_fract_x
_atom_site_fract_y
_atom_site_fract_z
_atom_site_U_iso_or_equiv
_atom_site_adp_type
_atom_site_occupancy
_atom_site_symmetry_multiplicity
_atom_site_calc_flag
_atom_site_refinement_flags
Br21 Br 0.76640(5) 0.37911(3) 0.59027(2) 0.06374(16) Uani 1.0 4 d .
S3 S 0.78519(8) 0.30392(6) 1.02710(5) 0.0301(2) Uani 1.0 4 d .
O1 O 0.7110(3) 0.00615(18) 1.01673(14) 0.0467(7) Uani 1.0 4 d .
O3 O 0.87851(18) 0.32394(17) 1.09015(13) 0.0380(6) Uani 1.0 4 d .
O4 O 0.64811(19) 0.27822(17) 1.04597(13) 0.0345(6) Uani 1.0 4 d .
O11 O 0.9098(3) -0.06071(18) 0.98774(15) 0.0492(7) Uani 1.0 4 d .
N3 N 0.8500(3) 0.21358(19) 0.97851(16) 0.0296(7) Uani 1.0 4 d .
C1 C 0.8122(4) 0.0030(3) 0.9770(3) 0.0333(9) Uani 1.0 4 d .
C2 C 0.8378(3) 0.0648(3) 0.9034(2) 0.0307(8) Uani 1.0 4 d .
C3 C 0.7761(3) 0.1658(2) 0.91340(18) 0.0266(7) Uani 1.0 4 d .
C4 C 0.7814(4) 0.4051(3) 0.96406(18) 0.0288(8) Uani 1.0 4 d .
C5 C 0.6648(3) 0.4295(3) 0.9231(2) 0.0374(10) Uani 1.0 4 d .
C6 C 0.6655(4) 0.5077(3) 0.8726(3) 0.0497(11) Uani 1.0 4 d .
C7 C 0.7819(4) 0.5621(3) 0.8606(2) 0.0448(10) Uani 1.0 4 d .
C8 C 0.8956(4) 0.5369(3) 0.9023(3) 0.0450(10) Uani 1.0 4 d .
C9 C 0.8980(4) 0.4583(3) 0.9529(2) 0.0384(10) Uani 1.0 4 d .
C10 C 0.7792(5) 0.6490(3) 0.8063(3) 0.0726(14) Uani 1.0 4 d .
C11 C 0.8849(4) -0.1325(3) 1.0489(3) 0.0703(13) Uani 1.0 4 d .
C12 C 0.7813(4) 0.0107(2) 0.83247(19) 0.0265(8) Uani 1.0 4 d .
C13 C 0.6463(4) -0.0155(3) 0.8297(3) 0.0443(11) Uani 1.0 4 d .
C14 C 0.5939(5) -0.0616(3) 0.7653(3) 0.0532(11) Uani 1.0 4 d .
C15 C 0.6753(5) -0.0871(3) 0.7026(3) 0.0540(12) Uani 1.0 4 d .
C16 C 0.8100(4) -0.0615(3) 0.7029(3) 0.0478(12) Uani 1.0 4 d .
C17 C 0.8621(4) -0.0119(3) 0.7679(3) 0.0350(9) Uani 1.0 4 d .
C18 C 0.7756(4) 0.2188(2) 0.83494(18) 0.0254(8) Uani 1.0 4 d .
C19 C 0.6579(4) 0.2248(3) 0.7904(2) 0.0316(9) Uani 1.0 4 d .
C20 C 0.6559(4) 0.2697(3) 0.7168(3) 0.0365(10) Uani 1.0 4 d .
C21 C 0.7718(4) 0.3097(3) 0.68767(18) 0.0361(9) Uani 1.0 4 d .
C22 C 0.8912(4) 0.3048(3) 0.7303(2) 0.0339(9) Uani 1.0 4 d .
C23 C 0.8928(3) 0.2585(3) 0.8028(2) 0.0318(9) Uani 1.0 4 d .
H2 H 0.9375 0.0718 0.8961 0.0368 Uiso 1.0 4 calc R
H3 H 0.6802 0.1577 0.9308 0.0319 Uiso 1.0 4 calc R
H5 H 0.5849 0.3925 0.9298 0.0449 Uiso 1.0 4 calc R
H6 H 0.5850 0.5249 0.8453 0.0597 Uiso 1.0 4 calc R
H8 H 0.9751 0.5745 0.8961 0.0540 Uiso 1.0 4 calc R
H9 H 0.9788 0.4410 0.9798 0.0461 Uiso 1.0 4 calc R
H10A H 0.7133 0.6959 0.8263 0.0872 Uiso 1.0 4 calc R
H10B H 0.7534 0.6287 0.7524 0.0872 Uiso 1.0 4 calc R
H10C H 0.8689 0.6787 0.8048 0.0872 Uiso 1.0 4 calc R
H11A H 0.8041 -0.1698 1.0351 0.0844 Uiso 1.0 4 calc R
H11B H 0.8710 -0.1003 1.1002 0.0844 Uiso 1.0 4 calc R
H11C H 0.9627 -0.1760 1.0527 0.0844 Uiso 1.0 4 calc R
H13 H 0.5894 -0.0010 0.8736 0.0531 Uiso 1.0 4 calc R
H14 H 0.5003 -0.0763 0.7638 0.0639 Uiso 1.0 4 calc R
H15 H 0.6389 -0.1222 0.6589 0.0648 Uiso 1.0 4 calc R
H16 H 0.8665 -0.0777 0.6592 0.0573 Uiso 1.0 4 calc R
H17 H 0.9543 0.0068 0.7681 0.0420 Uiso 1.0 4 calc R
H19 H 0.5770 0.1976 0.8109 0.0379 Uiso 1.0 4 calc R
H20 H 0.5747 0.2726 0.6868 0.0438 Uiso 1.0 4 calc R
H22 H 0.9712 0.3332 0.7097 0.0406 Uiso 1.0 4 calc R
H23 H 0.9752 0.2534 0.8315 0.0381 Uiso 1.0 4 calc R
H3n H 0.9476(8) 0.221(3) 0.973(2) 0.056(11) Uiso 1.0 4 d .

loop_
_atom_site_aniso_label
_atom_site_aniso_U_11
_atom_site_aniso_U_22
_atom_site_aniso_U_33
_atom_site_aniso_U_12
_atom_site_aniso_U_13
_atom_site_aniso_U_23
Br21 0.0938(4) 0.0555(3) 0.0419(3) -0.0126(3) -0.0120(3) 0.0219(3)
S3 0.0251(5) 0.0428(6) 0.0222(5) 0.0006(5) 0.0001(4) -0.0025(5)
O1 0.0407(15) 0.0654(17) 0.0340(16) 0.0051(15) 0.0054(13) 0.0154(14)
O3 0.0312(12) 0.0590(17) 0.0237(14) 0.0005(11) -0.0065(11) -0.0055(14)
O4 0.0218(12) 0.0508(17) 0.0309(15) -0.0024(12) 0.0056(10) 0.0044(13)
O11 0.0470(15) 0.0440(16) 0.0566(19) 0.0077(13) 0.0009(13) 0.0185(15)
N3 0.0220(14) 0.0403(18) 0.0265(17) 0.0008(14) -0.0027(13) -0.0045(15)
C1 0.031(3) 0.035(3) 0.034(3) -0.0010(18) -0.0072(17) 0.003(2)
C2 0.0220(16) 0.038(2) 0.032(3) -0.0026(16) 0.0055(17) 0.002(2)
C3 0.0171(15) 0.0349(18) 0.0277(19) -0.0017(15) 0.0040(17) -0.0025(16)
C4 0.0273(17) 0.038(2) 0.0216(19) 0.0052(18) 0.0016(17) -0.0107(15)
C5 0.0264(18) 0.047(3) 0.039(3) -0.0041(17) -0.0003(17) 0.006(2)
C6 0.038(3) 0.061(3) 0.050(3) 0.002(3) -0.0069(18) 0.010(3)
C7 0.043(3) 0.048(3) 0.043(3) 0.003(3) 0.005(3) 0.007(2)
C8 0.038(3) 0.048(3) 0.048(3) -0.0113(19) 0.007(2) 0.001(3)
C9 0.0269(19) 0.053(3) 0.035(3) -0.0037(19) 0.0005(16) -0.005(2)
C10 0.071(3) 0.067(3) 0.080(4) 0.002(3) -0.001(3) 0.028(3)
C11 0.082(3) 0.057(3) 0.072(4) 0.007(3) -0.006(3) 0.037(3)
C12 0.0319(18) 0.0220(18) 0.026(2) -0.0045(18) -0.0045(18) 0.0037(16)
C13 0.044(3) 0.052(3) 0.037(3) -0.017(2) -0.0007(19) 0.002(3)
C14 0.061(3) 0.052(3) 0.047(3) -0.022(3) -0.009(3) 0.006(3)
C15 0.079(4) 0.043(3) 0.040(3) -0.001(3) -0.023(3) -0.005(2)
C16 0.049(3) 0.061(3) 0.034(3) 0.019(3) -0.0022(18) -0.002(3)
C17 0.034(2) 0.037(3) 0.034(3) 0.0115(18) -0.0027(17) 0.002(2)
C18 0.0257(16) 0.0270(18) 0.0234(19) 0.0039(17) -0.0020(17) -0.0049(15)
C19 0.0274(18) 0.039(3) 0.028(3) -0.0033(18) -0.0011(16) -0.0020(19)
C20 0.040(2) 0.038(3) 0.032(3) 0.0078(19) -0.0060(18) -0.007(2)
C21 0.051(3) 0.033(2) 0.024(2) -0.001(2) -0.0023(19) 0.0037(16)
C22 0.043(3) 0.029(2) 0.030(3) -0.0094(18) 0.0054(18) 0.002(2)
C23 0.0290(19) 0.037(3) 0.029(3) -0.0039(18) -0.0003(16) -0.0046(18)

loop_
_atom_type_symbol
_atom_type_description
_atom_type_scat_dispersion_real
_atom_type_scat_dispersion_imag
_atom_type_scat_source
C C 0.0033 0.0016
;
International Tables for Crystallography
(1992, Vol. C, Tables 4.2.6.8 and 6.1.1.4)
;
H H 0.0000 0.0000
;
International Tables for Crystallography
(1992, Vol. C, Table 6.1.1.4)
;
N N 0.0061 0.0033
;
International Tables for Crystallography
(1992, Vol. C, Tables 4.2.6.8 and 6.1.1.4)
;
O O 0.0106 0.0060
;
International Tables for Crystallography
(1992, Vol. C, Tables 4.2.6.8 and 6.1.1.4)
;
S S 0.1246 0.1234
;
International Tables for Crystallography
(1992, Vol. C, Tables 4.2.6.8 and 6.1.1.4)
;
Br Br -0.2901 2.4595
;
International Tables for Crystallography
(1992, Vol. C, Tables 4.2.6.8 and 6.1.1.4)
;

loop_
_geom_angle_atom_site_label_1
_geom_angle_atom_site_label_2
_geom_angle_atom_site_label_3
_geom_angle
_geom_angle_publ_flag
O3 S3 O4 119.63(14) yes
O3 S3 N3 105.36(14) yes
O3 S3 C4 107.69(15) yes
O4 S3 N3 106.99(14) yes
O4 S3 C4 108.07(15) yes
N3 S3 C4 108.71(15) yes
C1 O11 C11 115.5(3) yes
S3 N3 C3 121.5(2) yes
O1 C1 O11 123.9(4) yes
O1 C1 C2 124.5(3) yes
O11 C1 C2 111.3(3) yes
C1 C2 C3 110.9(3) yes
C1 C2 C12 107.3(3) yes
C3 C2 C12 113.0(3) yes
N3 C3 C2 107.0(3) yes
N3 C3 C18 115.5(3) yes
C2 C3 C18 110.5(3) yes
S3 C4 C5 120.7(3) yes
S3 C4 C9 119.3(3) yes
C5 C4 C9 119.9(3) yes
C4 C5 C6 119.6(3) yes
C5 C6 C7 121.3(4) yes
C6 C7 C8 118.0(4) yes
C6 C7 C10 120.2(4) yes
C8 C7 C10 121.7(4) yes
C7 C8 C9 121.9(4) yes
C4 C9 C8 119.3(3) yes
C2 C12 C13 120.9(3) yes
C2 C12 C17 120.9(3) yes
C13 C12 C17 118.2(4) yes
C12 C13 C14 121.3(4) yes
C13 C14 C15 120.5(4) yes
C14 C15 C16 119.9(4) yes
C15 C16 C17 119.3(4) yes
C12 C17 C16 120.8(4) yes
C3 C18 C19 120.1(3) yes
C3 C18 C23 121.8(3) yes
C19 C18 C23 117.9(3) yes
C18 C19 C20 121.3(3) yes
C19 C20 C21 119.4(4) yes
Br21 C21 C20 119.4(3) yes
Br21 C21 C22 119.6(3) yes
C20 C21 C22 120.9(3) yes
C21 C22 C23 119.3(3) yes
C18 C23 C22 121.1(3) yes
S3 N3 H3n 111(2) no
C3 N3 H3n 118(2) no
C1 C2 H2 108.510 no
C3 C2 H2 108.510 no
C12 C2 H2 108.515 no
N3 C3 H3 107.845 no
C2 C3 H3 107.852 no
C18 C3 H3 107.846 no
C4 C5 H5 120.214 no
C6 C5 H5 120.213 no
C5 C6 H6 119.356 no
C7 C6 H6 119.345 no
C7 C8 H8 119.067 no
C9 C8 H8 119.060 no
C4 C9 H9 120.343 no
C8 C9 H9 120.338 no
C7 C10 H10A 109.473 no
C7 C10 H10B 109.468 no
C7 C10 H10C 109.472 no
H10A C10 H10B 109.476 no
H10A C10 H10C 109.471 no
H10B C10 H10C 109.466 no
O11 C11 H11A 109.465 no
O11 C11 H11B 109.474 no
O11 C11 H11C 109.468 no
H11A C11 H11B 109.481 no
H11A C11 H11C 109.469 no
H11B C11 H11C 109.470 no
C12 C13 H13 119.361 no
C14 C13 H13 119.366 no
C13 C14 H14 119.758 no
C15 C14 H14 119.771 no
C14 C15 H15 120.057 no
C16 C15 H15 120.061 no
C15 C16 H16 120.367 no
C17 C16 H16 120.365 no
C12 C17 H17 119.581 no
C16 C17 H17 119.586 no
C18 C19 H19 119.352 no
C20 C19 H19 119.341 no
C19 C20 H20 120.316 no
C21 C20 H20 120.308 no
C21 C22 H22 120.346 no
C23 C22 H22 120.327 no
C18 C23 H23 119.429 no
C22 C23 H23 119.444 no

loop_
_geom_bond_atom_site_label_1
_geom_bond_atom_site_label_2
_geom_bond_distance
_geom_bond_publ_flag
Br21 C21 1.898(3) yes
S3 O3 1.432(3) yes
S3 O4 1.439(2) yes
S3 N3 1.626(3) yes
S3 C4 1.757(4) yes
O1 C1 1.204(5) yes
O11 C1 1.322(5) yes
O11 C11 1.451(5) yes
N3 C3 1.472(4) yes
C1 C2 1.525(5) yes
C2 C3 1.537(5) yes
C2 C12 1.514(5) yes
C3 C18 1.508(5) yes
C4 C5 1.387(5) yes
C4 C9 1.382(5) yes
C5 C6 1.376(6) yes
C6 C7 1.392(6) yes
C7 C8 1.371(6) yes
C7 C10 1.511(6) yes
C8 C9 1.382(6) yes
C12 C13 1.386(5) yes
C12 C17 1.382(5) yes
C13 C14 1.357(6) yes
C14 C15 1.373(6) yes
C15 C16 1.381(6) yes
C16 C17 1.390(6) yes
C18 C19 1.387(5) yes
C18 C23 1.393(5) yes
C19 C20 1.383(5) yes
C20 C21 1.365(6) yes
C21 C22 1.384(5) yes
C22 C23 1.376(5) yes
N3 H3n 0.976(9) no
C2 H2 1.000 no
C3 H3 1.000 no
C5 H5 0.950 no
C6 H6 0.950 no
C8 H8 0.950 no
C9 H9 0.950 no
C10 H10A 0.980 no
C10 H10B 0.980 no
C10 H10C 0.980 no
C11 H11A 0.980 no
C11 H11B 0.980 no
C11 H11C 0.980 no
C13 H13 0.950 no
C14 H14 0.950 no
C15 H15 0.950 no
C16 H16 0.950 no
C17 H17 0.950 no
C19 H19 0.950 no
C20 H20 0.950 no
C22 H22 0.950 no
C23 H23 0.950 no

loop_
_geom_contact_atom_site_label_1
_geom_contact_atom_site_label_2
_geom_contact_distance
_geom_contact_publ_flag
_geom_contact_site_symmetry_2
S3 C18 3.435(4) no .
O1 N3 3.252(4) no .
O1 C3 2.885(4) no .
O1 C11 2.637(5) no .
O1 C12 3.171(4) no .
O1 C13 3.219(5) no .
O3 C9 2.968(5) no .
O4 C3 2.997(4) no .
O4 C5 2.946(5) no .
O11 C12 3.064(4) no .
N3 C1 2.943(5) no .
N3 C9 3.451(5) no .
N3 C23 3.043(5) no .
C1 C13 2.980(6) no .
C1 C17 3.550(6) no .
C2 C19 3.419(5) no .
C2 C23 3.218(5) no .
C3 C4 3.424(5) no .
C3 C13 3.154(5) no .
C3 C17 3.571(5) no .
C4 C7 2.784(5) no .
C4 C18 3.371(5) no .
C4 C23 3.559(5) no .
C5 C8 2.751(5) no .
C5 C18 3.452(5) no .
C6 C9 2.755(5) no .
C12 C15 2.773(6) no .
C12 C18 2.886(4) no .
C12 C19 3.287(5) no .
C13 C16 2.750(6) no .
C13 C18 3.493(5) no .
C13 C19 3.398(6) no .
C14 C17 2.744(6) no .
C17 C18 3.496(5) no .
C18 C21 2.774(5) no .
C19 C22 2.755(5) no .
C20 C23 2.759(5) no .
Br21 O11 3.563(3) no 3_756
O1 C8 3.459(5) no 2_457
O1 C9 3.181(4) no 2_457
O1 C15 3.500(5) no 4_655
O1 C16 3.224(5) no 4_655
O3 C19 3.483(4) no 2_557
O4 N3 2.984(3) no 2_457
O11 Br21 3.563(3) no 3_746
O11 C5 3.453(5) no 2_557
O11 C6 3.528(5) no 2_557
N3 O4 2.984(3) no 2_557
C5 O11 3.453(5) no 2_457
C6 O11 3.528(5) no 2_457
C6 C11 3.529(6) no 2_457
C6 C14 3.589(6) no 3_656
C8 O1 3.459(5) no 2_557
C9 O1 3.181(4) no 2_557
C11 C6 3.529(6) no 2_557
C11 C20 3.423(6) no 4_655
C14 C6 3.589(6) no 3_646
C14 C20 3.418(6) no 3_646
C15 O1 3.500(5) no 4_654
C16 O1 3.224(5) no 4_654
C17 C22 3.526(5) no 3_746
C19 O3 3.483(4) no 2_457
C20 C11 3.423(6) no 4_654
C20 C14 3.418(6) no 3_656
C22 C17 3.526(5) no 3_756
Br21 H20 2.8999 no .
Br21 H22 2.9227 no .
S3 H3 2.7932 no .
S3 H5 2.8473 no .
S3 H9 2.8139 no .
O1 H2 3.1556 no .
O1 H3 2.5661 no .
O1 H11A 2.6253 no .
O1 H11B 2.5797 no .
O1 H11C 3.5989 no .
O1 H13 2.6893 no .
O3 H9 2.6549 no .
O3 H3n 2.53(4) no .
O4 H3 2.5747 no .
O4 H5 2.5881 no .
O4 H3n 3.309(17) no .
O11 H2 2.4103 no .
N3 H2 2.5546 no .
N3 H9 3.4004 no .
N3 H23 2.8168 no .
C1 H3 2.6285 no .
C1 H11A 2.5865 no .
C1 H11B 2.5818 no .
C1 H11C 3.1601 no .
C1 H13 2.8084 no .
C1 H3n 3.30(3) no .
C2 H13 2.6711 no .
C2 H17 2.6714 no .
C2 H19 3.5316 no .
C2 H23 3.1857 no .
C2 H3n 2.68(3) no .
C3 H13 3.0352 no .
C3 H19 2.6537 no .
C3 H23 2.6935 no .
C4 H6 3.2432 no .
C4 H8 3.2397 no .
C4 H3n 3.04(3) no .
C5 H9 3.2570 no .
C6 H8 3.2282 no .
C6 H10A 2.7620 no .
C6 H10B 2.7640 no .
C6 H10C 3.3117 no .
C7 H5 3.2685 no .
C7 H9 3.2596 no .
C8 H6 3.2268 no .
C8 H10A 3.1214 no .
C8 H10B 3.1511 no .
C8 H10C 2.5703 no .
C9 H5 3.2556 no .
C9 H23 3.5778 no .
C9 H3n 3.35(4) no .
C10 H6 2.6619 no .
C10 H8 2.6661 no .
C12 H3 2.8066 no .
C12 H14 3.2450 no .
C12 H16 3.2671 no .
C12 H19 3.3075 no .
C13 H2 3.3212 no .
C13 H3 2.9594 no .
C13 H15 3.2248 no .
C13 H17 3.2365 no .
C13 H19 3.0491 no .
C14 H16 3.2429 no .
C15 H13 3.2230 no .
C15 H17 3.2472 no .
C16 H14 3.2402 no .
C17 H2 2.5557 no .
C17 H13 3.2347 no .
C17 H15 3.2513 no .
C18 H2 2.7898 no .
C18 H5 3.4493 no .
C18 H20 3.2707 no .
C18 H22 3.2683 no .
C18 H3n 2.87(3) no .
C19 H3 2.5422 no .
C19 H5 3.3757 no .
C19 H13 3.4933 no .
C19 H23 3.2422 no .
C20 H22 3.2473 no .
C21 H19 3.2272 no .
C21 H23 3.2389 no .
C22 H20 3.2496 no .
C23 H2 3.0573 no .
C23 H3 3.3161 no .
C23 H17 3.5884 no .
C23 H19 3.2426 no .
C23 H3n 2.95(4) no .
H2 H3 2.8726 no .
H2 H17 2.3363 no .
H2 H23 2.7674 no .
H2 H3n 2.4328 no .
H3 H5 3.3885 no .
H3 H13 2.5626 no .
H3 H19 2.3234 no .
H3 H3n 2.8756 no .
H5 H6 2.3199 no .
H5 H19 3.3593 no .
H6 H10A 2.7077 no .
H6 H10B 2.6994 no .
H6 H10C 3.5935 no .
H8 H9 2.3237 no .
H8 H10A 3.3058 no .
H8 H10B 3.3471 no .
H8 H10C 2.3535 no .
H9 H23 3.5997 no .
H9 H3n 3.0722 no .
H13 H14 2.2948 no .
H13 H19 2.9490 no .
H14 H15 2.3207 no .
H15 H16 2.3372 no .
H16 H17 2.3390 no .
H17 H23 3.5856 no .
H19 H20 2.3284 no .
H22 H23 2.3228 no .
H23 H3n 2.4297 no .
Br21 H11A 3.1243 no 4_654
S3 H15 3.4359 no 4_655
S3 H3n 3.362(9) no 2_457
O1 H8 2.9747 no 2_457
O1 H9 2.4144 no 2_457
O1 H15 3.2392 no 4_655
O1 H16 2.6996 no 4_655
O3 H3 3.0200 no 2_557
O3 H10B 3.0911 no 4_665
O3 H13 3.2794 no 2_557
O3 H15 3.0301 no 4_655
O3 H19 2.5905 no 2_557
O4 H2 3.1016 no 2_457
O4 H9 3.4971 no 2_457
O4 H15 3.5668 no 4_655
O4 H16 3.3691 no 4_655
O4 H23 2.7128 no 2_457
O4 H3n 2.011(10) no 2_457
O11 H5 3.2182 no 2_557
O11 H6 3.3324 no 2_557
N3 H5 3.1530 no 2_557
N3 H15 3.2842 no 4_655
C1 H5 3.4411 no 2_557
C1 H9 3.4688 no 2_457
C1 H15 3.5051 no 4_655
C5 H14 3.5378 no 3_656
C5 H15 3.3851 no 3_656
C5 H3n 3.47(3) no 2_457
C6 H11B 3.2192 no 2_457
C6 H11C 3.3237 no 2_457
C6 H14 3.0479 no 3_656
C6 H15 3.5515 no 3_656
C7 H17 3.4755 no 3_756
C8 H16 3.0227 no 3_756
C8 H17 3.2484 no 3_756
C9 H13 3.5247 no 2_557
C9 H16 3.0383 no 3_756
C10 H17 3.5223 no 3_756
C10 H22 3.5644 no 3_756
C11 H6 3.0499 no 2_557
C11 H20 3.0477 no 4_655
C12 H22 3.5446 no 3_746
C14 H6 2.8334 no 3_646
C14 H11B 3.5824 no 4_654
C14 H20 2.9517 no 3_646
C15 H5 3.4146 no 3_646
C15 H6 3.1145 no 3_646
C15 H11B 3.1468 no 4_654
C16 H8 3.2931 no 3_746
C16 H11B 3.3490 no 4_654
C16 H22 2.9961 no 3_746
C16 H23 3.3818 no 3_746
C17 H8 3.4077 no 3_746
C17 H22 2.7351 no 3_746
C19 H14 3.2980 no 3_656
C20 H11A 3.3724 no 4_654
C20 H11B 3.0674 no 4_654
C20 H11C 3.2641 no 4_654
C20 H14 2.6563 no 3_656
C21 H11A 3.2984 no 4_654
C21 H11B 3.5458 no 4_654
C21 H14 3.2288 no 3_656
C22 H10C 3.0088 no 3_746
C22 H16 3.4431 no 3_756
C22 H17 3.1912 no 3_756
C23 H10C 3.1719 no 3_746
C23 H16 3.3538 no 3_756
H2 O4 3.1016 no 2_557
H2 H5 3.3025 no 2_557
H3 O3 3.0200 no 2_457
H3 H9 2.8465 no 2_457
H3 H3n 3.2833 no 2_457
H5 O11 3.2182 no 2_457
H5 N3 3.1530 no 2_457
H5 C1 3.4411 no 2_457
H5 C15 3.4146 no 3_656
H5 H2 3.3025 no 2_457
H5 H14 3.3851 no 3_656
H5 H15 2.6790 no 3_656
H5 H3n 2.6425 no 2_457
H6 O11 3.3324 no 2_457
H6 C11 3.0499 no 2_457
H6 C14 2.8334 no 3_656
H6 C15 3.1145 no 3_656
H6 H11B 2.5331 no 2_457
H6 H11C 2.9629 no 2_457
H6 H14 2.4566 no 3_656
H6 H15 3.0134 no 3_656
H8 O1 2.9747 no 2_557
H8 C16 3.2931 no 3_756
H8 C17 3.4077 no 3_756
H8 H16 2.7878 no 3_756
H8 H17 2.9929 no 3_756
H9 O1 2.4144 no 2_557
H9 O4 3.4971 no 2_557
H9 C1 3.4688 no 2_557
H9 H3 2.8465 no 2_557
H9 H13 2.8186 no 2_557
H9 H16 2.8027 no 3_756
H10A H11C 3.2200 no 2_457
H10A H20 3.0530 no 3_656
H10B O3 3.0911 no 4_664
H10B H17 3.3691 no 3_756
H10B H19 3.5715 no 3_656
H10B H23 3.4922 no 3_756
H10C C22 3.0088 no 3_756
H10C C23 3.1719 no 3_756
H10C H17 3.1991 no 3_756
H10C H22 2.6746 no 3_756
H10C H23 2.9478 no 3_756
H11A Br21 3.1243 no 4_655
H11A C20 3.3724 no 4_655
H11A C21 3.2984 no 4_655
H11A H20 3.1552 no 4_655
H11B C6 3.2192 no 2_557
H11B C14 3.5824 no 4_655
H11B C15 3.1468 no 4_655
H11B C16 3.3490 no 4_655
H11B C20 3.0674 no 4_655
H11B C21 3.5458 no 4_655
H11B H6 2.5331 no 2_557
H11B H15 3.2386 no 4_655
H11B H16 3.5501 no 4_655
H11B H20 2.8469 no 4_655
H11C C6 3.3237 no 2_557
H11C C20 3.2641 no 4_655
H11C H6 2.9629 no 2_557
H11C H10A 3.2200 no 2_557
H11C H20 2.6457 no 4_655
H13 O3 3.2794 no 2_457
H13 C9 3.5247 no 2_457
H13 H9 2.8186 no 2_457
H14 C5 3.5378 no 3_646
H14 C6 3.0479 no 3_646
H14 C19 3.2980 no 3_646
H14 C20 2.6563 no 3_646
H14 C21 3.2288 no 3_646
H14 H5 3.3851 no 3_646
H14 H6 2.4566 no 3_646
H14 H19 3.4606 no 3_646
H14 H20 2.3711 no 3_646
H15 S3 3.4359 no 4_654
H15 O1 3.2392 no 4_654
H15 O3 3.0301 no 4_654
H15 O4 3.5668 no 4_654
H15 N3 3.2842 no 4_654
H15 C1 3.5051 no 4_654
H15 C5 3.3851 no 3_646
H15 C6 3.5515 no 3_646
H15 H5 2.6790 no 3_646
H15 H6 3.0134 no 3_646
H15 H11B 3.2386 no 4_654
H15 H19 3.3268 no 3_646
H15 H3n 3.5160 no 4_654
H16 O1 2.6996 no 4_654
H16 O4 3.3691 no 4_654
H16 C8 3.0227 no 3_746
H16 C9 3.0383 no 3_746
H16 C22 3.4431 no 3_746
H16 C23 3.3538 no 3_746
H16 H8 2.7878 no 3_746
H16 H9 2.8027 no 3_746
H16 H11B 3.5501 no 4_654
H16 H22 2.9918 no 3_746
H16 H23 2.8213 no 3_746
H17 C7 3.4755 no 3_746
H17 C8 3.2484 no 3_746
H17 C10 3.5223 no 3_746
H17 C22 3.1912 no 3_746
H17 H8 2.9929 no 3_746
H17 H10B 3.3691 no 3_746
H17 H10C 3.1991 no 3_746
H17 H22 2.5448 no 3_746
H19 O3 2.5905 no 2_457
H19 H10B 3.5715 no 3_646
H19 H14 3.4606 no 3_656
H19 H15 3.3268 no 3_656
H20 C11 3.0477 no 4_654
H20 C14 2.9517 no 3_656
H20 H10A 3.0530 no 3_646
H20 H11A 3.1552 no 4_654
H20 H11B 2.8469 no 4_654
H20 H11C 2.6457 no 4_654
H20 H14 2.3711 no 3_656
H22 C10 3.5644 no 3_746
H22 C12 3.5446 no 3_756
H22 C16 2.9961 no 3_756
H22 C17 2.7351 no 3_756
H22 H10C 2.6746 no 3_746
H22 H16 2.9918 no 3_756
H22 H17 2.5448 no 3_756
H23 O4 2.7128 no 2_557
H23 C16 3.3818 no 3_756
H23 H10B 3.4922 no 3_746
H23 H10C 2.9478 no 3_746
H23 H16 2.8213 no 3_756
H3n S3 3.362(9) no 2_557
H3n O4 2.011(10) no 2_557
H3n C5 3.47(3) no 2_557
H3n H3 3.2833 no 2_557
H3n H5 2.6425 no 2_557
H3n H15 3.5160 no 4_655

loop_
_geom_hbond_atom_site_label_D
_geom_hbond_atom_site_label_H
_geom_hbond_atom_site_label_A
_geom_hbond_site_symmetry_A
_geom_hbond_distance_DA
_geom_hbond_distance_DH
_geom_hbond_distance_HA
_geom_hbond_angle_DHA
_geom_hbond_publ_flag
N3 H3n O4 2_557 2.984(3) 0.976 2.011(9) 174(3) no

loop_
_geom_torsion_atom_site_label_1
_geom_torsion_atom_site_label_2
_geom_torsion_atom_site_label_3
_geom_torsion_atom_site_label_4
_geom_torsion
_geom_torsion_publ_flag
O3 S3 N3 C3 174.03(18) no
O3 S3 C4 C5 -149.0(2) no
O3 S3 C4 C9 33.7(3) no
O4 S3 N3 C3 45.7(3) no
O4 S3 C4 C5 -18.4(3) no
O4 S3 C4 C9 164.2(2) no
N3 S3 C4 C5 97.4(3) no
N3 S3 C4 C9 -80.0(3) no
C4 S3 N3 C3 -70.8(3) no
C11 O11 C1 O1 3.4(5) no
C11 O11 C1 C2 -171.0(3) no
S3 N3 C3 C2 -158.77(17) no
S3 N3 C3 C18 77.7(3) no
O1 C1 C2 C3 35.5(5) no
O1 C1 C2 C12 -88.3(4) no
O11 C1 C2 C3 -150.1(3) no
O11 C1 C2 C12 86.0(3) no
C1 C2 C3 N3 65.5(3) no
C1 C2 C3 C18 -168.0(3) no
C1 C2 C12 C13 58.1(4) no
C1 C2 C12 C17 -123.5(3) no
C3 C2 C12 C13 -64.4(4) no
C3 C2 C12 C17 114.0(3) no
C12 C2 C3 N3 -174.0(3) no
C12 C2 C3 C18 -47.5(3) no
N3 C3 C18 C19 -137.4(3) no
N3 C3 C18 C23 46.1(4) no
C2 C3 C18 C19 101.0(3) no
C2 C3 C18 C23 -75.5(3) no
S3 C4 C5 C6 -178.4(2) no
S3 C4 C9 C8 178.9(2) no
C5 C4 C9 C8 1.5(5) no
C9 C4 C5 C6 -1.1(5) no
C4 C5 C6 C7 1.1(6) no
C5 C6 C7 C8 -1.5(6) no
C5 C6 C7 C10 -178.6(3) no
C6 C7 C8 C9 2.0(6) no
C10 C7 C8 C9 179.1(3) no
C7 C8 C9 C4 -2.0(6) no
C2 C12 C13 C14 178.1(3) no
C2 C12 C17 C16 -180.0(3) no
C13 C12 C17 C16 -1.6(5) no
C17 C12 C13 C14 -0.4(5) no
C12 C13 C14 C15 2.8(6) no
C13 C14 C15 C16 -3.2(6) no
C14 C15 C16 C17 1.3(6) no
C15 C16 C17 C12 1.1(6) no
C3 C18 C19 C20 -177.4(3) no
C3 C18 C23 C22 178.6(3) no
C19 C18 C23 C22 2.0(5) no
C23 C18 C19 C20 -0.7(5) no
C18 C19 C20 C21 -0.6(5) no
C19 C20 C21 Br21 -175.6(3) no
C19 C20 C21 C22 0.8(5) no
Br21 C21 C22 C23 176.8(2) no
C20 C21 C22 C23 0.4(5) no
C21 C22 C23 C18 -1.8(5) no
